data_2222966
loop_
_publ_author_name
'Cherouana, Aouatef'
'Bousboua, Raja'
'Bendjeddou, Lamia'
'Dahaoui, Slimane'
'Lecomte, Claude'

_publ_section_title
;
 Adeninium cytosinium sulfate
;
_journal_coeditor_code AT2867
_journal_issue 9
_journal_name_full 'Acta Crystallographica Section E'
_journal_page_first o2285
_journal_page_last o2286
_journal_paper_doi 10.1107/S1600536809034023
_journal_volume 65
_journal_year 2009
_chemical_formula_iupac 'C5 H6 N5 +, C4 H6 N3 O +, S O4 2-'
_chemical_formula_moiety 'C5 H6 N5 +, C4 H6 N3 O +, O4 S 2-'
_chemical_formula_structural 'C9 H12 N8 O5 S1'
_chemical_formula_sum 'C9 H12 N8 O5 S'
_chemical_formula_weight 344.33
_chemical_name_common 'Adeninium cytosinium sulfate'
_chemical_name_systematic
;
Adeninium cytosinium sulfate
;
_space_group_IT_number 14
_symmetry_cell_setting monoclinic
_symmetry_space_group_name_Hall '-P 2yn'
_symmetry_space_group_name_H-M 'P 1 21/n 1'
_atom_sites_solution_hydrogens difmap
_atom_sites_solution_primary direct
_atom_sites_solution_secondary difmap
_cell_angle_alpha 90
_cell_angle_beta 99.356(2)
_cell_angle_gamma 90
_cell_formula_units_Z 4
_cell_length_a 9.180(2)
_cell_length_b 12.948(3)
_cell_length_c 11.328(3)
_cell_measurement_reflns_used 57856
_cell_measurement_temperature 100(2)
_cell_measurement_theta_max 35.00
_cell_measurement_theta_min 3.12
_cell_volume 1328.6(5)
_computing_cell_refinement 'CrysAlis RED (Oxford Diffraction, 2008)'
_computing_data_collection 'CrysAlis CCD (Oxford Diffraction, 2008)'
_computing_data_reduction 'CrysAlis RED (Oxford Diffraction, 2008)'
_computing_molecular_graphics
;
ORTEP-3 (Farrugia, 1997) and Mercury (Macrae <i>et al.</i>,
2006)
;
_computing_publication_material 'PLATON (Spek, 2009)'
_computing_structure_refinement 'SHELXL97 (Sheldrick, 2008)'
_computing_structure_solution 'SIR92 (Altomare <i>et al.</i>,  1993)'
_diffrn_ambient_temperature 100(2)
_diffrn_measured_fraction_theta_full 0.999
_diffrn_measured_fraction_theta_max 0.999
_diffrn_measurement_device 'Oxford Diffraction Xcalibur Saphire2 CCD'
_diffrn_measurement_method '\f and \w'
_diffrn_radiation_monochromator graphite
_diffrn_radiation_source 'fine-focus sealed tube'
_diffrn_radiation_type MoK\a
_diffrn_radiation_wavelength 0.71073
_diffrn_reflns_av_R_equivalents 0.0257
_diffrn_reflns_av_sigmaI/netI 0.0155
_diffrn_reflns_limit_h_max 14
_diffrn_reflns_limit_h_min -14
_diffrn_reflns_limit_k_max 20
_diffrn_reflns_limit_k_min -20
_diffrn_reflns_limit_l_max 18
_diffrn_reflns_limit_l_min -17
_diffrn_reflns_number 57856
_diffrn_reflns_theta_full 35.00
_diffrn_reflns_theta_max 35.00
_diffrn_reflns_theta_min 3.12
_exptl_absorpt_coefficient_mu 0.290
_exptl_absorpt_correction_T_max 0.975
_exptl_absorpt_correction_T_min 0.921
_exptl_absorpt_correction_type analytical
_exptl_absorpt_process_details '(CrysAlis RED; Oxford Diffraction, 2008)'
_exptl_crystal_colour colourless
_exptl_crystal_density_diffrn 1.721
_exptl_crystal_density_method 'not measured'
_exptl_crystal_description prism
_exptl_crystal_F_000 712
_exptl_crystal_size_max 0.3921
_exptl_crystal_size_mid 0.2633
_exptl_crystal_size_min 0.1200
_refine_diff_density_max 0.512
_refine_diff_density_min -0.510
_refine_ls_extinction_method none
_refine_ls_goodness_of_fit_ref 1.038
_refine_ls_hydrogen_treatment mixed
_refine_ls_matrix_type full
_refine_ls_number_parameters 232
_refine_ls_number_reflns 5843
_refine_ls_number_restraints 8
_refine_ls_restrained_S_all 1.039
_refine_ls_R_factor_all 0.0309
_refine_ls_R_factor_gt 0.0267
_refine_ls_shift/su_max 0.001
_refine_ls_shift/su_mean 0.000
_refine_ls_structure_factor_coef Fsqd
_refine_ls_weighting_details 'calc w=1/[\s^2^(Fo^2^)+(0.0602P)^2^+0.1819P] where P=(Fo^2^+2Fc^2^)/3'
_refine_ls_weighting_scheme calc
_refine_ls_wR_factor_gt 0.0865
_refine_ls_wR_factor_ref 0.0882
_reflns_number_gt 5061
_reflns_number_total 5843
_reflns_threshold_expression I>2\s(I)
_cod_data_source_file at2867.cif
_cod_data_source_block I
_cod_original_sg_symbol_H-M 'P 21/n'
_cod_original_formula_sum 'C9 H12 N8 O5 S1'
_cod_database_code 2222966
_cod_database_fobs_code 2222966

loop_
_symmetry_equiv_pos_site_id
_symmetry_equiv_pos_as_xyz
1 x,y,z
2 1/2-x,1/2+y,1/2-z
3 -x,-y,-z
4 1/2+x,1/2-y,1/2+z

loop_
_atom_site_aniso_label
_atom_site_aniso_U_11
_atom_site_aniso_U_22
_atom_site_aniso_U_33
_atom_site_aniso_U_12
_atom_site_aniso_U_13
_atom_site_aniso_U_23
N1A 0.0133(2) 0.0090(2) 0.0078(3) -0.0006(2) -0.0001(2) -0.0007(2)
N2A 0.0175(3) 0.0066(2) 0.0096(3) -0.0002(2) 0.0010(2) -0.0009(2)
N3A 0.0146(3) 0.0097(2) 0.0088(3) -0.0012(2) -0.0001(2) 0.0010(2)
N7A 0.0122(2) 0.0085(2) 0.0080(3) -0.0007(2) 0.0007(2) -0.0006(2)
N9A 0.0145(3) 0.0070(2) 0.0098(3) -0.0019(2) 0.0008(2) -0.0005(2)
C2A 0.0141(3) 0.0104(3) 0.0087(3) -0.0007(2) -0.0002(2) 0.0012(2)
C4A 0.0107(3) 0.0076(3) 0.0089(3) -0.0010(2) 0.0009(2) -0.0001(2)
C5A 0.0101(3) 0.0070(2) 0.0077(3) -0.0005(2) 0.0010(2) -0.0002(2)
C6A 0.0097(2) 0.0080(2) 0.0082(3) 0.0002(2) 0.0010(2) -0.0002(2)
C8A 0.0133(3) 0.0093(3) 0.0089(3) -0.0015(2) 0.0006(2) -0.0006(2)
O5C 0.0198(3) 0.0095(2) 0.0093(3) 0.0003(2) -0.0017(2) 0.0021(2)
N1C 0.0126(2) 0.0077(2) 0.0088(3) -0.0007(2) -0.0013(2) -0.0008(2)
N2C 0.0144(3) 0.0091(2) 0.0079(3) -0.0005(2) -0.0006(2) 0.0002(2)
N3C 0.0127(2) 0.0064(2) 0.0078(3) -0.0001(2) -0.0007(2) 0.0001(2)
C2C 0.0103(3) 0.0081(3) 0.0089(3) -0.0001(2) 0.0002(2) -0.0002(2)
C4C 0.0089(2) 0.0082(3) 0.0084(3) 0.0000(2) 0.0011(2) 0.0009(2)
C5C 0.0116(3) 0.0072(3) 0.0106(3) -0.0002(2) 0.0004(2) 0.0009(2)
C6C 0.0113(3) 0.0075(3) 0.0116(3) -0.0007(2) 0.0013(2) 0.0003(2)
S1 0.01150(10) 0.00590(10) 0.00670(10) 0.00020(10) -0.00080(10) 0.00030(10)
O1 0.0199(3) 0.0090(2) 0.0111(3) -0.0048(2) -0.0008(2) 0.0018(2)
O2 0.0167(2) 0.0094(2) 0.0097(3) 0.0013(2) 0.0025(2) -0.0014(2)
O3 0.0123(2) 0.0111(2) 0.0122(3) 0.0025(2) -0.0013(2) -0.0024(2)
O4 0.0174(2) 0.0083(2) 0.0076(2) 0.0005(2) -0.0016(2) 0.0019(2)

loop_
_atom_site_type_symbol
_atom_site_label
_atom_site_fract_x
_atom_site_fract_y
_atom_site_fract_z
_atom_site_U_iso_or_equiv
_atom_site_thermal_displace_type
_atom_site_calc_flag
_atom_site_refinement_flags
_atom_site_occupancy
N N1A 0.89503(7) 0.08114(5) 0.15030(6) 0.01020(10) Uani . . 1.000
N N2A 0.93054(8) -0.04224(5) 0.30191(6) 0.0114(2) Uani . . 1.000
N N3A 0.92695(7) 0.26232(5) 0.17622(6) 0.0113(2) Uani . . 1.000
N N7A 1.01108(7) 0.14551(5) 0.46688(6) 0.00970(10) Uani . . 1.000
N N9A 1.00189(7) 0.30483(5) 0.38697(6) 0.0106(2) Uani . . 1.000
C C2A 0.89521(8) 0.18034(6) 0.10957(7) 0.0113(2) Uani . . 1.000
C C4A 0.96300(8) 0.23844(5) 0.29397(6) 0.0091(2) Uani . . 1.000
C C5A 0.96826(7) 0.14027(5) 0.34460(6) 0.0083(2) Uani . . 1.000
C C6A 0.93243(7) 0.05505(5) 0.26787(6) 0.00870(10) Uani . . 1.000
C C8A 1.02951(8) 0.24570(5) 0.48772(7) 0.0106(2) Uani . . 1.000
O O5C 0.58498(6) 0.24982(4) 0.27802(5) 0.0133(2) Uani . . 1.000
N N1C 0.59982(7) 0.08175(5) 0.33878(6) 0.01000(10) Uani . . 1.000
N N2C 0.76585(7) 0.18374(5) 0.67114(6) 0.0107(2) Uani . . 1.000
N N3C 0.67261(7) 0.21469(5) 0.47342(6) 0.00920(10) Uani . . 1.000
C C2C 0.61681(8) 0.18570(5) 0.35794(7) 0.0093(2) Uani . . 1.000
C C4C 0.71397(7) 0.14707(5) 0.56532(7) 0.0085(2) Uani . . 1.000
C C5C 0.69956(8) 0.03932(5) 0.54009(7) 0.0100(2) Uani . . 1.000
C C6C 0.64100(8) 0.01083(5) 0.42725(7) 0.0102(2) Uani . . 1.000
S S1 0.27538(2) 0.033290(10) 0.11795(2) 0.00830(10) Uani . . 1.000
O O1 0.19268(7) -0.06314(4) 0.12530(5) 0.0137(2) Uani . . 1.000
O O2 0.24941(6) 0.10652(4) 0.21156(5) 0.01190(10) Uani . . 1.000
O O3 0.43624(6) 0.01038(4) 0.13141(5) 0.01220(10) Uani . . 1.000
O O4 0.22552(6) 0.07936(4) -0.00242(5) 0.01150(10) Uani . . 1.000
H H1A 0.8721(13) 0.0315(8) 0.0979(9) 0.0123 Uiso . . 1.000
H H2A 0.87069 0.19049 0.02747 0.0135 Uiso . . 1.000
H H3A 0.9548(13) -0.0569(10) 0.3778(8) 0.0136 Uiso . . 1.000
H H4A 0.9167(13) -0.0894(8) 0.2481(9) 0.0136 Uiso . . 1.000
H H8A 1.05853 0.27310 0.56380 0.0127 Uiso . . 1.000
H H9A 1.0154(13) 0.3714(6) 0.3849(11) 0.0127 Uiso . . 1.000
H H1C 0.5516(12) 0.0640(9) 0.2698(8) 0.0120 Uiso . . 1.000
H H2C 0.7866(13) 0.1437(9) 0.7326(9) 0.0129 Uiso . . 1.000
H H3C 0.6899(12) 0.2814(6) 0.4829(10) 0.0111 Uiso . . 1.000
H H4C 0.7671(12) 0.2495(6) 0.6843(10) 0.0129 Uiso . . 1.000
H H5C 0.72934 -0.00972 0.59907 0.0120 Uiso . . 1.000
H H6C 0.62847 -0.05905 0.40948 0.0122 Uiso . . 1.000

loop_
_atom_type_symbol
_atom_type_description
_atom_type_scat_dispersion_real
_atom_type_scat_dispersion_imag
_atom_type_scat_source
C C 0.0033 0.0016 'International Tables Vol C Tables 4.2.6.8 and 6.1.1.4'
H H 0.0000 0.0000 'International Tables Vol C Tables 4.2.6.8 and 6.1.1.4'
N N 0.0061 0.0033 'International Tables Vol C Tables 4.2.6.8 and 6.1.1.4'
O O 0.0106 0.0060 'International Tables Vol C Tables 4.2.6.8 and 6.1.1.4'

loop_
_geom_angle_atom_site_label_1
_geom_angle_atom_site_label_2
_geom_angle_atom_site_label_3
_geom_angle_site_symmetry_1
_geom_angle_site_symmetry_2
_geom_angle_site_symmetry_3
_geom_angle
_geom_angle_publ_flag
O1 S1 O4 . . . 107.88(3) no
O1 S1 O2 . . . 111.16(3) no
O1 S1 O3 . . . 109.72(3) no
O3 S1 O4 . . . 108.98(3) no
O2 S1 O3 . . . 109.20(3) no
O2 S1 O4 . . . 109.87(3) no
C2A N1A C6A . . . 123.35(6) no
C2A N3A C4A . . . 112.24(6) no
C5A N7A C8A . . . 103.57(6) no
C4A N9A C8A . . . 106.43(6) no
C2A N1A H1A . . . 118.3(7) no
C6A N1A H1A . . . 118.3(7) no
H3A N2A H4A . . . 122.0(11) no
C6A N2A H3A . . . 118.8(8) no
C6A N2A H4A . . . 118.7(7) no
C4A N9A H9A . . . 128.6(8) no
C8A N9A H9A . . . 124.7(8) no
C2C N1C C6C . . . 122.27(7) no
C2C N3C C4C . . . 124.30(6) no
C6C N1C H1C . . . 121.6(8) no
C2C N1C H1C . . . 115.7(8) no
C4C N2C H2C . . . 121.4(7) no
H2C N2C H4C . . . 117.2(10) no
C4C N2C H4C . . . 120.6(7) no
C2C N3C H3C . . . 114.5(7) no
C4C N3C H3C . . . 120.9(7) no
N1A C2A N3A . . . 125.53(7) no
N3A C4A C5A . . . 126.85(6) no
N3A C4A N9A . . . 127.46(6) no
N9A C4A C5A . . . 105.70(6) no
N7A C5A C4A . . . 110.74(6) no
N7A C5A C6A . . . 131.12(6) no
C4A C5A C6A . . . 118.14(6) no
N1A C6A N2A . . . 120.63(6) no
N2A C6A C5A . . . 125.47(6) no
N1A C6A C5A . . . 113.89(6) no
N7A C8A N9A . . . 113.57(7) no
N3A C2A H2A . . . 117.00 no
N1A C2A H2A . . . 117.00 no
N7A C8A H8A . . . 123.00 no
N9A C8A H8A . . . 123.00 no
O5C C2C N3C . . . 121.54(6) no
O5C C2C N1C . . . 122.74(7) no
N1C C2C N3C . . . 115.72(6) no
N2C C4C N3C . . . 118.78(6) no
N2C C4C C5C . . . 123.24(7) no
N3C C4C C5C . . . 117.98(7) no
C4C C5C C6C . . . 117.72(7) no
N1C C6C C5C . . . 121.94(6) no
C4C C5C H5C . . . 121.00 no
C6C C5C H5C . . . 121.00 no
C5C C6C H6C . . . 119.00 no
N1C C6C H6C . . . 119.00 no

loop_
_geom_bond_atom_site_label_1
_geom_bond_atom_site_label_2
_geom_bond_site_symmetry_1
_geom_bond_site_symmetry_2
_geom_bond_distance
_geom_bond_publ_flag
S1 O1 . . 1.4706(10) no
S1 O2 . . 1.4706(10) no
S1 O3 . . 1.4895(10) no
S1 O4 . . 1.4905(10) no
O5C C2C . . 1.2281(11) no
N1A C2A . . 1.3649(13) no
N1A C6A . . 1.3628(12) no
N2A C6A . . 1.3184(12) no
N3A C2A . . 1.3077(12) no
N3A C4A . . 1.3568(12) no
N7A C8A . . 1.3245(12) no
N7A C5A . . 1.3787(12) no
N9A C4A . . 1.3616(12) no
N9A C8A . . 1.3634(12) no
N1A H1A . . 0.877(10) no
N2A H4A . . 0.858(10) no
N2A H3A . . 0.873(9) no
N9A H9A . . 0.872(8) no
N1C C6C . . 1.3665(12) no
N1C C2C . . 1.3682(12) no
N2C C4C . . 1.3052(12) no
N3C C4C . . 1.3660(12) no
N3C C2C . . 1.3772(13) no
N1C H1C . . 0.864(9) no
N2C H4C . . 0.864(8) no
N2C H2C . . 0.864(11) no
N3C H3C . . 0.882(8) no
C4A C5A . . 1.3921(12) no
C5A C6A . . 1.4101(12) no
C2A H2A . . 0.9300 no
C8A H8A . . 0.9300 no
C4C C5C . . 1.4260(12) no
C5C C6C . . 1.3548(13) no
C5C H5C . . 0.9300 no
C6C H6C . . 0.9300 no

loop_
_geom_hbond_atom_site_label_D
_geom_hbond_atom_site_label_H
_geom_hbond_atom_site_label_A
_geom_hbond_site_symmetry_A
_geom_hbond_distance_DH
_geom_hbond_distance_HA
_geom_hbond_distance_DA
_geom_hbond_angle_DHA
_geom_hbond_publ_flag
N1A H1A O1 3_655 0.877(10) 2.535(10) 3.1036(19) 123.3(8) yes
N1A H1A O4 3_655 0.877(10) 1.928(11) 2.7833(17) 164.5(11) yes
N1C H1C O3 . 0.864(9) 1.877(10) 2.7350(17) 172.0(11) yes
N2C H2C O1 3_656 0.864(11) 1.902(11) 2.7596(17) 171.8(11) yes
N2A H3A N7A 3_756 0.873(9) 2.081(10) 2.9118(18) 158.7(12) yes
N3C H3C O4 4_555 0.882(8) 1.835(8) 2.7164(17) 178.2(11) yes
N2A H4A O5C 2_645 0.858(10) 2.102(10) 2.8368(18) 143.3(9) yes
N2C H4C O2 4_555 0.864(8) 1.901(8) 2.7622(17) 174.4(11) yes
N9A H9A O3 2_655 0.872(8) 1.870(8) 2.7364(17) 172.5(12) yes
C2A H2A O1 3_655 0.9300 2.3900 3.0553(19) 128.00 yes
C5C H5C O2 3_656 0.9300 2.4600 3.357(2) 161.00 yes
C6C H6C N3A 2_645 0.9300 2.5300 3.447(2) 170.00 yes
C8A H8A O5C 4_555 0.9300 2.4200 3.245(2) 148.00 yes

loop_
_cod_related_entry_id
_cod_related_entry_database
_cod_related_entry_code
1 ChemSpider 30655854
